data_7004607
loop_
_publ_author_name
'Schnaars, David D.'
'Wu, Guang'
'Hayton, Trevor W.'

_publ_section_title
;
 Reactivity of UH3 with mild oxidants
;
_journal_issue 44
_journal_name_full 'Dalton Transactions'
_journal_page_first 6121
_journal_page_last 6126
_journal_paper_doi 10.1039/b809184f
_journal_year 2008
_chemical_formula_sum 'C8 H20 I4 O2 U'
_chemical_formula_weight 893.87
_chemical_name_common 'uranium(IV)tetraiodobis(diethyl ether)'
_chemical_name_systematic
;
uranium(IV)tetraiodobis(diethyl ether)
;
_space_group_IT_number 142
_symmetry_cell_setting tetragonal
_symmetry_space_group_name_Hall '-I 4bd 2c'
_symmetry_space_group_name_H-M 'I 41/a c d :2'
_atom_sites_solution_hydrogens geom
_atom_sites_solution_primary direct
_atom_sites_solution_secondary difmap
_audit_creation_method SHELXL-97
_cell_angle_alpha 90.00
_cell_angle_beta 90.00
_cell_angle_gamma 90.00
_cell_formula_units_Z 8
_cell_length_a 12.912(3)
_cell_length_b 12.912
_cell_length_c 22.993(6)
_cell_measurement_temperature 150(2)
_cell_volume 3833.4(13)
_computing_structure_refinement 'SHELXL-97 (Sheldrick, 1997)'
_computing_structure_solution 'SHELXS-97 (Sheldrick, 1990)'
_diffrn_ambient_temperature 150(2)
_diffrn_measured_fraction_theta_full 0.950
_diffrn_measured_fraction_theta_max 0.950
_diffrn_measurement_device_type 'CCD area detector'
_diffrn_measurement_method 'omega scan'
_diffrn_radiation_monochromator graphite
_diffrn_radiation_source 'fine-focus sealed tube'
_diffrn_radiation_type MoK\a
_diffrn_radiation_wavelength 0.71073
_diffrn_reflns_av_R_equivalents 0.1406
_diffrn_reflns_av_sigmaI/netI 0.1234
_diffrn_reflns_limit_h_max 10
_diffrn_reflns_limit_h_min -7
_diffrn_reflns_limit_k_max 15
_diffrn_reflns_limit_k_min -15
_diffrn_reflns_limit_l_max 7
_diffrn_reflns_limit_l_min -28
_diffrn_reflns_number 4546
_diffrn_reflns_theta_full 26.37
_diffrn_reflns_theta_max 26.37
_diffrn_reflns_theta_min 2.85
_exptl_absorpt_coefficient_mu 14.898
_exptl_absorpt_correction_T_max 0.413
_exptl_absorpt_correction_T_min 0.086
_exptl_absorpt_correction_type empirical
_exptl_absorpt_process_details 'psi scan'
_exptl_crystal_colour Deep_Red
_exptl_crystal_density_diffrn 3.098
_exptl_crystal_density_method 'not measured'
_exptl_crystal_description Block
_exptl_crystal_F_000 3104
_exptl_crystal_size_max 0.20
_exptl_crystal_size_mid 0.20
_exptl_crystal_size_min 0.1
_refine_diff_density_max 1.879
_refine_diff_density_min -1.206
_refine_diff_density_rms 0.269
_refine_ls_extinction_coef 0.000077(13)
_refine_ls_extinction_expression Fc^*^=kFc[1+0.001xFc^2^\l^3^/sin(2\q)]^-1/4^
_refine_ls_extinction_method SHELXL
_refine_ls_goodness_of_fit_ref 0.828
_refine_ls_hydrogen_treatment constr
_refine_ls_matrix_type full
_refine_ls_number_parameters 38
_refine_ls_number_reflns 937
_refine_ls_number_restraints 0
_refine_ls_restrained_S_all 0.828
_refine_ls_R_factor_all 0.0978
_refine_ls_R_factor_gt 0.0395
_refine_ls_shift/su_max 0.001
_refine_ls_shift/su_mean 0.000
_refine_ls_structure_factor_coef Fsqd
_refine_ls_weighting_details 'calc w=1/[\s^2^(Fo^2^)+(0.0166P)^2^+0.0000P] where P=(Fo^2^+2Fc^2^)/3'
_refine_ls_weighting_scheme calc
_refine_ls_wR_factor_gt 0.0674
_refine_ls_wR_factor_ref 0.0794
_reflns_number_gt 516
_reflns_number_total 937
_reflns_threshold_expression >2sigma(I)
_cod_data_source_file b809184f.txt
_cod_data_source_block compound1
_cod_depositor_comments
;
The following automatic conversions were performed:
'_symmetry_cell_setting' value 'Tetragonal' changed to 'tetragonal'
according to '/home/saulius/struct/CIF-dictionaries/cif_core.dic'
dictionary named 'cif_core.dic' version 2.4.1 from
2010-06-29.

'_exptl_absorpt_correction_type' value 'Empirical' changed to
'empirical' according to
'/home/saulius/struct/CIF-dictionaries/cif_core.dic' dictionary named
'cif_core.dic' version 2.4.1 from 2010-06-29.

Automatic conversion script
Id: cif_fix_enum 1527 2010-12-29 10:47:43Z saulius 
;
_cod_original_sg_symbol_H-M I4(1)/acd
_cod_database_code 7004607

loop_
_symmetry_equiv_pos_as_xyz
'x, y, z'
'-x+1/2, -y, z+1/2'
'-y+1/4, x+3/4, z+1/4'
'y+1/4, -x+1/4, z+3/4'
'-x+1/2, y, -z'
'x, -y, -z+1/2'
'y+1/4, x+3/4, -z+3/4'
'-y+1/4, -x+1/4, -z+1/4'
'x+1/2, y+1/2, z+1/2'
'-x+1, -y+1/2, z+1'
'-y+3/4, x+5/4, z+3/4'
'y+3/4, -x+3/4, z+5/4'
'-x+1, y+1/2, -z+1/2'
'x+1/2, -y+1/2, -z+1'
'y+3/4, x+5/4, -z+5/4'
'-y+3/4, -x+3/4, -z+3/4'
'-x, -y, -z'
'x-1/2, y, -z-1/2'
'y-1/4, -x-3/4, -z-1/4'
'-y-1/4, x-1/4, -z-3/4'
'x-1/2, -y, z'
'-x, y, z-1/2'
'-y-1/4, -x-3/4, z-3/4'
'y-1/4, x-1/4, z-1/4'
'-x+1/2, -y+1/2, -z+1/2'
'x, y+1/2, -z'
'y+1/4, -x-1/4, -z+1/4'
'-y+1/4, x+1/4, -z-1/4'
'x, -y+1/2, z+1/2'
'-x+1/2, y+1/2, z'
'-y+1/4, -x-1/4, z-1/4'
'y+1/4, x+1/4, z+1/4'

loop_
_atom_site_label
_atom_site_type_symbol
_atom_site_fract_x
_atom_site_fract_y
_atom_site_fract_z
_atom_site_U_iso_or_equiv
_atom_site_adp_type
_atom_site_occupancy
_atom_site_symmetry_multiplicity
_atom_site_calc_flag
_atom_site_refinement_flags
_atom_site_disorder_assembly
_atom_site_disorder_group
U1 U 0.5000 0.2500 0.8750 0.0228(3) Uani 1 4 d S . .
I1 I 0.40203(7) 0.37828(8) 0.96666(4) 0.0344(3) Uani 1 1 d . . .
C2 C 0.1903(10) 0.1601(11) 0.9027(7) 0.039(4) Uani 1 1 d . . .
H2A H 0.2031 0.2300 0.8903 0.059 Uiso 1 1 calc R . .
H2B H 0.1444 0.1605 0.9355 0.059 Uiso 1 1 calc R . .
H2C H 0.1592 0.1220 0.8714 0.059 Uiso 1 1 calc R . .
C1 C 0.2921(10) 0.1093(10) 0.9197(6) 0.031(4) Uani 1 1 d . . .
H1A H 0.3173 0.1405 0.9554 0.037 Uiso 1 1 calc R . .
H1B H 0.2802 0.0363 0.9272 0.037 Uiso 1 1 calc R . .
O1 O 0.3700(6) 0.1200(6) 0.8750 0.029(3) Uani 1 2 d S . .

loop_
_atom_site_aniso_label
_atom_site_aniso_U_11
_atom_site_aniso_U_22
_atom_site_aniso_U_33
_atom_site_aniso_U_23
_atom_site_aniso_U_13
_atom_site_aniso_U_12
U1 0.0202(4) 0.0202(4) 0.0280(6) 0.000 0.000 -0.0004(5)
I1 0.0343(6) 0.0318(6) 0.0371(6) -0.0059(4) 0.0065(5) 0.0030(5)
C2 0.020(8) 0.054(11) 0.043(11) 0.005(8) -0.001(7) -0.006(7)
C1 0.026(8) 0.030(8) 0.037(11) -0.006(7) 0.006(7) -0.010(7)
O1 0.033(5) 0.033(5) 0.021(8) -0.001(5) 0.001(5) -0.018(6)

loop_
_atom_type_symbol
_atom_type_description
_atom_type_scat_dispersion_real
_atom_type_scat_dispersion_imag
_atom_type_scat_source
C C 0.0033 0.0016 'International Tables Vol C Tables 4.2.6.8 and 6.1.1.4'
O O 0.0106 0.0060 'International Tables Vol C Tables 4.2.6.8 and 6.1.1.4'
I I -0.4742 1.8119 'International Tables Vol C Tables 4.2.6.8 and 6.1.1.4'
U U -9.6767 9.6646 'International Tables Vol C Tables 4.2.6.8 and 6.1.1.4'
H H 0.0000 0.0000 'International Tables Vol C Tables 4.2.6.8 and 6.1.1.4'

loop_
_geom_angle_atom_site_label_1
_geom_angle_atom_site_label_2
_geom_angle_atom_site_label_3
_geom_angle
_geom_angle_site_symmetry_1
_geom_angle_site_symmetry_3
_geom_angle_publ_flag
O1 U1 O1 180.0 10_554 . ?
O1 U1 I1 84.64(2) 10_554 . ?
O1 U1 I1 95.36(2) . . ?
O1 U1 I1 95.36(2) 10_554 16_556 ?
O1 U1 I1 84.64(2) . 16_556 ?
I1 U1 I1 91.64(4) . 16_556 ?
O1 U1 I1 95.36(2) 10_554 10_554 ?
O1 U1 I1 84.64(2) . 10_554 ?
I1 U1 I1 89.36(4) . 10_554 ?
I1 U1 I1 169.29(4) 16_556 10_554 ?
O1 U1 I1 84.64(2) 10_554 7_546 ?
O1 U1 I1 95.36(2) . 7_546 ?
I1 U1 I1 169.29(4) . 7_546 ?
I1 U1 I1 89.36(4) 16_556 7_546 ?
I1 U1 I1 91.64(4) 10_554 7_546 ?
C1 C2 H2A 109.5 . . ?
C1 C2 H2B 109.5 . . ?
H2A C2 H2B 109.5 . . ?
C1 C2 H2C 109.5 . . ?
H2A C2 H2C 109.5 . . ?
H2B C2 H2C 109.5 . . ?
O1 C1 C2 112.1(11) . . ?
O1 C1 H1A 109.2 . . ?
C2 C1 H1A 109.2 . . ?
O1 C1 H1B 109.2 . . ?
C2 C1 H1B 109.2 . . ?
H1A C1 H1B 107.9 . . ?
C1 O1 C1 111.9(12) 7_546 . ?
C1 O1 U1 124.0(6) 7_546 . ?
C1 O1 U1 124.0(6) . . ?

loop_
_geom_bond_atom_site_label_1
_geom_bond_atom_site_label_2
_geom_bond_distance
_geom_bond_site_symmetry_2
_geom_bond_publ_flag
U1 O1 2.374(11) 10_554 ?
U1 O1 2.374(11) . ?
U1 I1 2.9639(10) . ?
U1 I1 2.9639(11) 16_556 ?
U1 I1 2.9639(10) 10_554 ?
U1 I1 2.9639(11) 7_546 ?
C2 C1 1.521(17) . ?
C2 H2A 0.9600 . ?
C2 H2B 0.9600 . ?
C2 H2C 0.9600 . ?
C1 O1 1.445(13) . ?
C1 H1A 0.9700 . ?
C1 H1B 0.9700 . ?
O1 C1 1.445(13) 7_546 ?

loop_
_geom_torsion_atom_site_label_1
_geom_torsion_atom_site_label_2
_geom_torsion_atom_site_label_3
_geom_torsion_atom_site_label_4
_geom_torsion
_geom_torsion_site_symmetry_1
_geom_torsion_site_symmetry_2
_geom_torsion_site_symmetry_3
_geom_torsion_site_symmetry_4
_geom_torsion_publ_flag
C2 C1 O1 C1 -82.9(10) . . . 7_546 ?
C2 C1 O1 U1 97.1(10) . . . . ?
O1 U1 O1 C1 0(100) 10_554 . . 7_546 ?
I1 U1 O1 C1 166.4(7) . . . 7_546 ?
I1 U1 O1 C1 75.2(7) 16_556 . . 7_546 ?
I1 U1 O1 C1 -104.8(7) 10_554 . . 7_546 ?
I1 U1 O1 C1 -13.6(7) 7_546 . . 7_546 ?
O1 U1 O1 C1 0(100) 10_554 . . . ?
I1 U1 O1 C1 -13.6(7) . . . . ?
I1 U1 O1 C1 -104.8(7) 16_556 . . . ?
I1 U1 O1 C1 75.2(7) 10_554 . . . ?
I1 U1 O1 C1 166.4(7) 7_546 . . . ?
